data_2216863
loop_
_publ_author_name
'Yun-Fen Hua'
'Hai Yan Li'
'Lin Lin Ma'
'Xing Zhang'
'Zhi Min Jin'

_publ_section_title
;
 Gibberellin A4 monohydrate
;
_journal_coeditor_code AT2480
_journal_issue 1
_journal_name_full 'Acta Crystallographica Section E'
_journal_page_first o30
_journal_page_last o30
_journal_paper_doi 10.1107/S160053680706062X
_journal_volume 64
_journal_year 2008
_chemical_formula_iupac 'C19 H24 O5 , H2 O'
_chemical_formula_moiety 'C19 H24 O5 , H2 O'
_chemical_formula_sum 'C19 H26 O6'
_chemical_formula_weight 350.40
_chemical_name_systematic
;
Gibberellin A4 monohydrate
;
_space_group_IT_number 4
_symmetry_cell_setting monoclinic
_symmetry_space_group_name_Hall 'P 2yb'
_symmetry_space_group_name_H-M 'P 1 21 1'
_atom_sites_solution_hydrogens geom
_atom_sites_solution_primary direct
_atom_sites_solution_secondary difmap
_audit_creation_method SHELXL97
_cell_angle_alpha 90.00
_cell_angle_beta 89.989(3)
_cell_angle_gamma 90.00
_cell_formula_units_Z 4
_cell_length_a 9.6466(13)
_cell_length_b 18.968(3)
_cell_length_c 9.4910(12)
_cell_measurement_reflns_used 6798
_cell_measurement_temperature 193(2)
_cell_measurement_theta_max 25.3
_cell_measurement_theta_min 3.0
_cell_volume 1736.6(4)
_computing_cell_refinement 'PROCESS-AUTO (Rigaku, 1998)'
_computing_data_collection 'PROCESS-AUTO (Rigaku, 1998)'
_computing_data_reduction 'CrystalStructure (Rigaku/MSC, 2004)'
_computing_molecular_graphics 'SHELXTL (Siemens, 1998)'
_computing_publication_material 'SHELXTL (Siemens, 1998)'
_computing_structure_refinement 'SHELXL97 (Sheldrick, 1997)'
_computing_structure_solution 'SHELXS97 (Sheldrick, 1997)'
_diffrn_ambient_temperature 193(2)
_diffrn_measured_fraction_theta_full 0.995
_diffrn_measured_fraction_theta_max 0.995
_diffrn_measurement_device_type 'Rigaku Mercury'
_diffrn_measurement_method \w
_diffrn_radiation_monochromator graphite
_diffrn_radiation_source 'fine-focus sealed tube'
_diffrn_radiation_type MoK\a
_diffrn_radiation_wavelength 0.71070
_diffrn_reflns_av_R_equivalents 0.0465
_diffrn_reflns_av_sigmaI/netI 0.0352
_diffrn_reflns_limit_h_max 11
_diffrn_reflns_limit_h_min -11
_diffrn_reflns_limit_k_max 22
_diffrn_reflns_limit_k_min -20
_diffrn_reflns_limit_l_max 11
_diffrn_reflns_limit_l_min -11
_diffrn_reflns_number 17165
_diffrn_reflns_theta_full 25.35
_diffrn_reflns_theta_max 25.35
_diffrn_reflns_theta_min 3.01
_diffrn_standards_decay_% 0
_diffrn_standards_interval_count 0
_diffrn_standards_interval_time 0
_diffrn_standards_number 0
_exptl_absorpt_coefficient_mu 0.099
_exptl_absorpt_correction_T_max 0.9814
_exptl_absorpt_correction_T_min 0.9577
_exptl_absorpt_correction_type multi-scan
_exptl_absorpt_process_details '(SHELXTL; Siemens, 1998)'
_exptl_crystal_colour colourless
_exptl_crystal_density_diffrn 1.340
_exptl_crystal_density_method 'not measured'
_exptl_crystal_description prism
_exptl_crystal_F_000 752
_exptl_crystal_size_max 0.44
_exptl_crystal_size_mid 0.35
_exptl_crystal_size_min 0.19
_refine_diff_density_max 0.376
_refine_diff_density_min -0.384
_refine_ls_extinction_coef 0.030(4)
_refine_ls_extinction_expression Fc^*^=kFc[1+0.001xFc^2^\l^3^/sin(2\q)]^-1/4^
_refine_ls_extinction_method 'SHELXL97 (Sheldrick, 1997)'
_refine_ls_goodness_of_fit_ref 1.129
_refine_ls_hydrogen_treatment mixed
_refine_ls_matrix_type full
_refine_ls_number_parameters 475
_refine_ls_number_reflns 3281
_refine_ls_number_restraints 7
_refine_ls_restrained_S_all 1.127
_refine_ls_R_factor_all 0.0806
_refine_ls_R_factor_gt 0.0769
_refine_ls_shift/su_max 0.000
_refine_ls_shift/su_mean 0.000
_refine_ls_structure_factor_coef Fsqd
_refine_ls_weighting_details 'calc w = 1/[\s^2^(Fo^2^)+(0.0724P)^2^+5.3874P] where P=(Fo^2^+2Fc^2^)/3'
_refine_ls_weighting_scheme calc
_refine_ls_wR_factor_gt 0.2052
_refine_ls_wR_factor_ref 0.2073
_reflns_number_gt 3080
_reflns_number_total 3281
_reflns_threshold_expression I>2\s(I)
_cod_data_source_file at2480.cif
_cod_data_source_block I
_cod_original_sg_symbol_H-M 'P 21'
_cod_database_code 2216863
_cod_database_fobs_code 2216863

loop_
_symmetry_equiv_pos_as_xyz
'x, y, z'
'-x, y+1/2, -z'

loop_
_atom_site_type_symbol
_atom_site_label
_atom_site_fract_x
_atom_site_fract_y
_atom_site_fract_z
_atom_site_U_iso_or_equiv
_atom_site_adp_type
_atom_site_calc_flag
_atom_site_refinement_flags
_atom_site_occupancy
O O1 0.4911(5) 0.4162(3) 0.4548(5) 0.0302(12) Uani d . 1
O O2 0.3349(6) 0.3352(3) 0.3931(6) 0.0342(13) Uani d . 1
O O3 0.2111(6) 0.5532(3) 0.2383(7) 0.0401(14) Uani d . 1
H H3 0.2615 0.5851 0.2043 0.060 Uiso calc R 1
O O4 0.1765(6) 0.4775(3) 0.8495(6) 0.0346(13) Uani d . 1
H H4 0.1107 0.4964 0.8936 0.052 Uiso calc R 1
O O5 0.1604(6) 0.5757(3) 0.7208(6) 0.0376(13) Uani d . 1
O O6 0.0054(6) 0.5236(3) 0.0452(6) 0.0377(14) Uani d D 1
O O7 0.9843(5) 0.3447(3) 1.1202(6) 0.0308(12) Uani d . 1
O O8 0.8233(6) 0.4220(3) 1.1879(6) 0.0385(14) Uani d . 1
O O9 0.7109(6) 0.2016(3) 1.3376(6) 0.0392(14) Uani d . 1
H H9 0.7274 0.1835 1.4166 0.059 Uiso calc R 1
O O10 0.6679(6) 0.2784(3) 0.7237(6) 0.0396(14) Uani d . 1
H H10 0.6143 0.2548 0.6722 0.059 Uiso calc R 1
O O11 0.6654(6) 0.1799(3) 0.8549(6) 0.0371(14) Uani d . 1
O O12 0.5048(6) 0.2267(4) 0.5279(6) 0.0382(14) Uani d D 1
C C1 0.4931(8) 0.4951(4) 0.4695(8) 0.0287(17) Uani d . 1
C C2 0.3418(7) 0.5094(4) 0.5070(7) 0.0256(16) Uani d . 1
H H2 0.3155 0.5599 0.4920 0.031 Uiso calc R 1
C C3 0.2695(8) 0.4602(4) 0.4041(8) 0.0259(16) Uani d . 1
C C4 0.3615(8) 0.3961(4) 0.4122(8) 0.0304(17) Uani d . 1
C C5 0.2899(9) 0.4894(5) 0.2509(8) 0.0359(19) Uani d . 1
H H5 0.2502 0.4542 0.1837 0.043 Uiso calc R 1
C C6 0.4416(9) 0.4998(5) 0.2134(9) 0.039(2) Uani d . 1
H H6A 0.4797 0.4541 0.1813 0.046 Uiso calc R 1
H H6B 0.4472 0.5331 0.1332 0.046 Uiso calc R 1
C C7 0.5301(9) 0.5267(5) 0.3279(8) 0.0359(19) Uani d . 1
H H7A 0.5206 0.5786 0.3332 0.043 Uiso calc R 1
H H7B 0.6282 0.5158 0.3062 0.043 Uiso calc R 1
C C8 0.5786(8) 0.5146(5) 0.5987(8) 0.0329(18) Uani d . 1
H H8 0.6024 0.5658 0.5910 0.039 Uiso calc R 1
C C9 0.7138(8) 0.4740(5) 0.6141(9) 0.039(2) Uani d . 1
H H9A 0.7798 0.4897 0.5406 0.047 Uiso calc R 1
H H9B 0.6960 0.4231 0.5999 0.047 Uiso calc R 1
C C10 0.7792(9) 0.4857(6) 0.7620(10) 0.044(2) Uani d . 1
H H10A 0.8449 0.4469 0.7823 0.052 Uiso calc R 1
H H10B 0.8319 0.5305 0.7619 0.052 Uiso calc R 1
C C11 0.6678(8) 0.4884(4) 0.8784(9) 0.0328(18) Uani d . 1
H H11 0.7037 0.4674 0.9678 0.039 Uiso calc R 1
C C12 0.6146(8) 0.5632(4) 0.9034(8) 0.0325(18) Uani d . 1
C C13 0.4837(8) 0.5720(4) 0.8192(8) 0.0307(17) Uani d . 1
H H13A 0.4881 0.6150 0.7603 0.037 Uiso calc R 1
H H13B 0.4019 0.5751 0.8819 0.037 Uiso calc R 1
C C14 0.4764(8) 0.5059(4) 0.7271(8) 0.0260(16) Uani d . 1
C C15 0.5351(8) 0.4502(5) 0.8300(8) 0.0316(17) Uani d . 1
H H15A 0.4712 0.4413 0.9097 0.038 Uiso calc R 1
H H15B 0.5563 0.4053 0.7817 0.038 Uiso calc R 1
C C16 0.3326(7) 0.4877(4) 0.6617(7) 0.0244(15) Uani d . 1
H H16 0.3225 0.4353 0.6643 0.029 Uiso calc R 1
C C17 0.1175(8) 0.4436(5) 0.4304(9) 0.0368(19) Uani d . 1
H H17A 0.0794 0.4185 0.3488 0.055 Uiso calc R 1
H H17B 0.0662 0.4876 0.4448 0.055 Uiso calc R 1
H H17C 0.1090 0.4139 0.5145 0.055 Uiso calc R 1
C C18 0.6703(11) 0.6092(6) 0.9877(12) 0.054(3) Uani d . 1
H H18A 0.6275 0.6538 1.0009 0.064 Uiso calc R 1
H H18B 0.7537 0.5982 1.0362 0.064 Uiso calc R 1
C C19 0.2140(8) 0.5185(4) 0.7452(8) 0.0267(16) Uani d . 1
C C20 0.9918(8) 0.2658(4) 1.0997(8) 0.0274(16) Uani d . 1
C C21 0.8411(8) 0.2487(4) 1.0648(7) 0.0253(15) Uani d . 1
H H21 0.8199 0.1974 1.0771 0.030 Uiso calc R 1
C C22 0.7644(8) 0.2944(4) 1.1708(8) 0.0292(17) Uani d . 1
C C23 0.8545(8) 0.3612(4) 1.1630(8) 0.0292(17) Uani d . 1
C C24 0.7910(10) 0.2646(4) 1.3216(9) 0.0369(19) Uani d . 1
H H24 0.7535 0.2998 1.3900 0.044 Uiso calc R 1
C C25 0.9411(10) 0.2544(6) 1.3561(9) 0.046(2) Uani d . 1
H H25A 0.9761 0.2990 1.3973 0.055 Uiso calc R 1
H H25B 0.9475 0.2179 1.4302 0.055 Uiso calc R 1
C C26 1.0352(10) 0.2341(5) 1.2404(9) 0.039(2) Uani d . 1
H H26A 1.0366 0.1821 1.2321 0.047 Uiso calc R 1
H H26B 1.1303 0.2500 1.2633 0.047 Uiso calc R 1
C C27 1.0758(8) 0.2501(4) 0.9691(8) 0.0271(16) Uani d . 1
H H27 1.1051 0.1996 0.9753 0.033 Uiso calc R 1
C C28 1.2069(8) 0.2936(5) 0.9501(9) 0.0333(18) Uani d . 1
H H28A 1.1839 0.3442 0.9612 0.040 Uiso calc R 1
H H28B 1.2740 0.2809 1.0248 0.040 Uiso calc R 1
C C29 1.2738(8) 0.2823(5) 0.8075(9) 0.0369(19) Uani d . 1
H H29A 1.3313 0.2391 0.8104 0.044 Uiso calc R 1
H H29B 1.3356 0.3226 0.7862 0.044 Uiso calc R 1
C C30 1.1624(8) 0.2751(5) 0.6870(8) 0.0304(17) Uani d . 1
H H30 1.1956 0.2951 0.5956 0.036 Uiso calc R 1
C C31 1.1162(8) 0.1991(4) 0.6727(8) 0.0316(17) Uani d . 1
C C32 0.9801(8) 0.1890(4) 0.7541(8) 0.0285(16) Uani d . 1
H H32A 0.9000 0.1853 0.6893 0.034 Uiso calc R 1
H H32B 0.9837 0.1465 0.8145 0.034 Uiso calc R 1
C C33 0.9726(7) 0.2559(4) 0.8422(8) 0.0245(15) Uani d . 1
C C34 1.0251(8) 0.3109(4) 0.7386(8) 0.0286(16) Uani d . 1
H H34A 1.0436 0.3566 0.7856 0.034 Uiso calc R 1
H H34B 0.9592 0.3182 0.6601 0.034 Uiso calc R 1
C C35 0.8283(7) 0.2725(4) 0.9086(7) 0.0254(15) Uani d . 1
H H35 0.8138 0.3247 0.9067 0.031 Uiso calc R 1
C C36 0.6119(9) 0.3093(5) 1.1440(10) 0.040(2) Uani d . 1
H H36A 0.6011 0.3314 1.0514 0.060 Uiso calc R 1
H H36B 0.5765 0.3411 1.2171 0.060 Uiso calc R 1
H H36C 0.5598 0.2649 1.1464 0.060 Uiso calc R 1
C C37 1.1780(10) 0.1493(5) 0.6011(11) 0.048(2) Uani d . 1
H H37A 1.2610 0.1592 0.5510 0.058 Uiso calc R 1
H H37B 1.1399 0.1031 0.5992 0.058 Uiso calc R 1
C C38 0.7126(7) 0.2382(4) 0.8290(8) 0.0255(16) Uani d . 1
H H6WA -0.060(5) 0.500(3) 0.074(7) 0.060(18) Uiso d D 1
H H12B 0.569(6) 0.213(5) 0.477(7) 0.04(3) Uiso d D 1
H H12A 0.441(8) 0.246(7) 0.485(8) 0.09(5) Uiso d D 1
H H6WB 0.073(7) 0.501(4) 0.017(15) 0.09(5) Uiso d D 1

loop_
_atom_site_aniso_label
_atom_site_aniso_U_11
_atom_site_aniso_U_22
_atom_site_aniso_U_33
_atom_site_aniso_U_12
_atom_site_aniso_U_13
_atom_site_aniso_U_23
O1 0.030(3) 0.030(3) 0.032(3) 0.003(2) 0.002(2) -0.003(2)
O2 0.042(3) 0.023(3) 0.037(3) -0.004(3) 0.005(2) 0.000(2)
O3 0.043(3) 0.033(3) 0.044(3) 0.000(3) -0.005(3) 0.003(3)
O4 0.040(3) 0.030(3) 0.034(3) 0.004(2) 0.007(2) 0.004(2)
O5 0.038(3) 0.030(3) 0.045(3) 0.001(3) 0.008(3) 0.006(3)
O6 0.027(3) 0.048(4) 0.038(3) 0.000(3) 0.003(3) 0.003(3)
O7 0.031(3) 0.026(3) 0.035(3) -0.006(2) 0.000(2) -0.002(2)
O8 0.051(4) 0.024(3) 0.040(3) 0.004(3) 0.003(3) -0.001(2)
O9 0.043(3) 0.032(3) 0.043(3) -0.002(3) 0.008(3) 0.002(3)
O10 0.039(3) 0.040(3) 0.041(3) -0.003(3) -0.006(3) 0.001(3)
O11 0.039(3) 0.028(3) 0.045(3) -0.006(3) 0.000(3) 0.000(3)
O12 0.028(3) 0.049(4) 0.038(3) 0.001(3) 0.003(3) -0.001(3)
C1 0.038(4) 0.021(4) 0.027(4) -0.001(3) 0.001(3) -0.002(3)
C2 0.028(4) 0.024(4) 0.026(4) 0.004(3) -0.001(3) -0.001(3)
C3 0.029(4) 0.024(4) 0.024(4) -0.002(3) -0.002(3) 0.000(3)
C4 0.033(4) 0.035(5) 0.023(4) -0.007(3) 0.000(3) 0.003(3)
C5 0.045(5) 0.037(5) 0.026(4) 0.005(4) 0.001(3) -0.001(3)
C6 0.048(5) 0.036(5) 0.032(4) 0.012(4) 0.011(4) 0.012(4)
C7 0.037(5) 0.042(5) 0.029(4) 0.000(4) 0.004(3) 0.001(4)
C8 0.030(4) 0.038(4) 0.030(4) -0.006(3) -0.004(3) 0.001(3)
C9 0.028(4) 0.050(6) 0.038(5) 0.003(4) 0.001(3) -0.008(4)
C10 0.026(4) 0.051(5) 0.055(5) 0.004(4) -0.017(4) -0.011(5)
C11 0.038(4) 0.027(4) 0.034(4) -0.001(3) -0.010(3) 0.004(3)
C12 0.036(4) 0.032(4) 0.029(4) -0.007(4) 0.000(3) 0.000(3)
C13 0.038(4) 0.026(4) 0.029(4) -0.006(3) -0.003(3) 0.001(3)
C14 0.026(4) 0.024(4) 0.028(4) 0.002(3) -0.001(3) 0.001(3)
C15 0.030(4) 0.032(4) 0.033(4) 0.003(3) 0.000(3) 0.006(3)
C16 0.027(4) 0.023(4) 0.023(3) -0.010(3) -0.005(3) 0.002(3)
C17 0.031(4) 0.042(5) 0.038(4) -0.004(4) -0.004(3) -0.004(4)
C18 0.050(6) 0.042(5) 0.068(7) -0.009(5) -0.012(5) -0.011(5)
C19 0.027(4) 0.026(4) 0.028(4) -0.003(3) -0.001(3) -0.001(3)
C20 0.030(4) 0.026(4) 0.026(4) -0.004(3) -0.003(3) 0.001(3)
C21 0.031(4) 0.022(4) 0.023(4) -0.004(3) -0.002(3) 0.002(3)
C22 0.030(4) 0.027(4) 0.031(4) -0.003(3) 0.008(3) 0.002(3)
C23 0.037(4) 0.028(4) 0.023(4) 0.005(3) -0.003(3) -0.004(3)
C24 0.056(5) 0.026(4) 0.029(4) 0.001(4) 0.003(4) -0.005(3)
C25 0.055(6) 0.056(6) 0.027(4) -0.014(5) -0.004(4) 0.010(4)
C26 0.048(5) 0.038(5) 0.032(4) 0.008(4) -0.004(4) 0.006(4)
C27 0.031(4) 0.023(4) 0.028(4) 0.005(3) 0.000(3) 0.001(3)
C28 0.025(4) 0.038(5) 0.037(4) -0.006(3) -0.005(3) 0.003(4)
C29 0.026(4) 0.036(5) 0.049(5) -0.001(3) 0.008(3) 0.002(4)
C30 0.028(4) 0.036(4) 0.028(4) 0.003(3) 0.007(3) 0.003(3)
C31 0.037(4) 0.025(4) 0.033(4) 0.002(3) 0.004(3) 0.002(3)
C32 0.027(4) 0.024(4) 0.034(4) -0.003(3) 0.002(3) -0.002(3)
C33 0.020(3) 0.026(4) 0.027(4) 0.005(3) 0.003(3) 0.000(3)
C34 0.030(4) 0.020(4) 0.035(4) 0.005(3) 0.002(3) 0.002(3)
C35 0.022(3) 0.027(4) 0.027(4) -0.002(3) 0.005(3) 0.003(3)
C36 0.039(5) 0.039(5) 0.042(5) 0.006(4) 0.010(4) -0.006(4)
C37 0.041(5) 0.039(5) 0.065(6) 0.007(4) 0.020(5) -0.009(5)
C38 0.020(3) 0.029(4) 0.028(4) 0.002(3) 0.004(3) -0.001(3)

loop_
_atom_type_symbol
_atom_type_description
_atom_type_scat_dispersion_real
_atom_type_scat_dispersion_imag
_atom_type_scat_source
C C 0.0033 0.0000 'International Tables Vol C Tables 4.2.6.8 and 6.1.1.4'
H H 0.0000 0.0000 'International Tables Vol C Tables 4.2.6.8 and 6.1.1.4'
O O 0.0106 0.0000 'International Tables Vol C Tables 4.2.6.8 and 6.1.1.4'

loop_
_geom_angle_atom_site_label_1
_geom_angle_atom_site_label_2
_geom_angle_atom_site_label_3
_geom_angle
C4 O1 C1 108.5(6)
C5 O3 H3 109.5
C19 O4 H4 109.5
H6WA O6 H6WB 116(7)
C23 O7 C20 108.2(6)
C24 O9 H9 109.5
C38 O10 H10 109.5
H12B O12 H12A 114(8)
O1 C1 C7 108.4(6)
O1 C1 C8 108.8(6)
C7 C1 C8 119.3(7)
O1 C1 C2 100.8(6)
C7 C1 C2 111.2(6)
C8 C1 C2 106.7(6)
C3 C2 C1 100.4(6)
C3 C2 C16 115.2(6)
C1 C2 C16 103.4(6)
C3 C2 H2 112.3
C1 C2 H2 112.3
C16 C2 H2 112.3
C4 C3 C2 101.1(6)
C4 C3 C17 113.1(7)
C2 C3 C17 117.7(6)
C4 C3 C5 105.0(6)
C2 C3 C5 108.7(6)
C17 C3 C5 110.3(6)
O2 C4 O1 120.7(7)
O2 C4 C3 130.1(7)
O1 C4 C3 109.1(7)
O3 C5 C6 112.4(7)
O3 C5 C3 108.0(6)
C6 C5 C3 112.6(7)
O3 C5 H5 107.9
C6 C5 H5 107.9
C3 C5 H5 107.9
C7 C6 C5 115.5(7)
C7 C6 H6A 108.4
C5 C6 H6A 108.4
C7 C6 H6B 108.4
C5 C6 H6B 108.4
H6A C6 H6B 107.5
C6 C7 C1 112.4(7)
C6 C7 H7A 109.1
C1 C7 H7A 109.1
C6 C7 H7B 109.1
C1 C7 H7B 109.1
H7A C7 H7B 107.9
C9 C8 C1 114.8(7)
C9 C8 C14 114.1(6)
C1 C8 C14 104.9(6)
C9 C8 H8 107.5
C1 C8 H8 107.5
C14 C8 H8 107.5
C8 C9 C10 111.3(7)
C8 C9 H9A 109.4
C10 C9 H9A 109.4
C8 C9 H9B 109.4
C10 C9 H9B 109.4
H9A C9 H9B 108.0
C11 C10 C9 111.6(7)
C11 C10 H10A 109.3
C9 C10 H10A 109.3
C11 C10 H10B 109.3
C9 C10 H10B 109.3
H10A C10 H10B 108.0
C12 C11 C15 101.7(6)
C12 C11 C10 112.1(7)
C15 C11 C10 110.5(7)
C12 C11 H11 110.7
C15 C11 H11 110.7
C10 C11 H11 110.7
C18 C12 C13 126.8(9)
C18 C12 C11 125.5(8)
C13 C12 C11 107.6(6)
C12 C13 C14 104.6(6)
C12 C13 H13A 110.8
C14 C13 H13A 110.8
C12 C13 H13B 110.8
C14 C13 H13B 110.8
H13A C13 H13B 108.9
C13 C14 C15 100.4(6)
C13 C14 C16 116.7(6)
C15 C14 C16 115.3(6)
C13 C14 C8 109.1(6)
C15 C14 C8 109.3(6)
C16 C14 C8 105.8(6)
C11 C15 C14 99.9(6)
C11 C15 H15A 111.8
C14 C15 H15A 111.8
C11 C15 H15B 111.8
C14 C15 H15B 111.8
H15A C15 H15B 109.5
C19 C16 C2 116.4(6)
C19 C16 C14 112.4(6)
C2 C16 C14 105.8(6)
C19 C16 H16 107.3
C2 C16 H16 107.3
C14 C16 H16 107.3
C3 C17 H17A 109.5
C3 C17 H17B 109.5
H17A C17 H17B 109.5
C3 C17 H17C 109.5
H17A C17 H17C 109.5
H17B C17 H17C 109.5
C12 C18 H18A 120.0
C12 C18 H18B 120.0
H18A C18 H18B 120.0
O5 C19 O4 123.5(7)
O5 C19 C16 124.3(7)
O4 C19 C16 112.2(6)
O7 C20 C27 109.1(6)
O7 C20 C26 106.9(6)
C27 C20 C26 119.6(7)
O7 C20 C21 101.2(6)
C27 C20 C21 106.9(6)
C26 C20 C21 111.6(6)
C22 C21 C20 101.5(6)
C22 C21 C35 115.2(6)
C20 C21 C35 102.8(6)
C22 C21 H21 112.2
C20 C21 H21 112.2
C35 C21 H21 112.2
C36 C22 C21 117.8(7)
C36 C22 C23 112.7(7)
C21 C22 C23 99.4(6)
C36 C22 C24 112.4(7)
C21 C22 C24 108.6(6)
C23 C22 C24 104.4(6)
O8 C23 O7 120.5(7)
O8 C23 C22 129.2(7)
O7 C23 C22 110.3(6)
O9 C24 C25 113.1(7)
O9 C24 C22 108.1(6)
C25 C24 C22 114.0(7)
O9 C24 H24 107.1
C25 C24 H24 107.1
C22 C24 H24 107.1
C26 C25 C24 117.7(7)
C26 C25 H25A 107.9
C24 C25 H25A 107.9
C26 C25 H25B 107.9
C24 C25 H25B 107.9
H25A C25 H25B 107.2
C25 C26 C20 112.3(7)
C25 C26 H26A 109.1
C20 C26 H26A 109.1
C25 C26 H26B 109.1
C20 C26 H26B 109.1
H26A C26 H26B 107.9
C20 C27 C28 115.8(6)
C20 C27 C33 106.0(6)
C28 C27 C33 113.5(6)
C20 C27 H27 107.0
C28 C27 H27 107.0
C33 C27 H27 107.0
C29 C28 C27 112.5(7)
C29 C28 H28A 109.1
C27 C28 H28A 109.1
C29 C28 H28B 109.1
C27 C28 H28B 109.1
H28A C28 H28B 107.8
C28 C29 C30 111.7(6)
C28 C29 H29A 109.3
C30 C29 H29A 109.3
C28 C29 H29B 109.3
C30 C29 H29B 109.3
H29A C29 H29B 107.9
C31 C30 C34 101.1(6)
C31 C30 C29 110.4(7)
C34 C30 C29 108.2(6)
C31 C30 H30 112.2
C34 C30 H30 112.2
C29 C30 H30 112.2
C37 C31 C30 126.9(8)
C37 C31 C32 124.1(8)
C30 C31 C32 108.9(6)
C33 C32 C31 102.3(6)
C33 C32 H32A 111.3
C31 C32 H32A 111.3
C33 C32 H32B 111.3
C31 C32 H32B 111.3
H32A C32 H32B 109.2
C34 C33 C32 101.6(6)
C34 C33 C35 114.9(6)
C32 C33 C35 115.6(6)
C34 C33 C27 109.5(6)
C32 C33 C27 109.4(6)
C35 C33 C27 105.7(6)
C33 C34 C30 100.7(6)
C33 C34 H34A 111.6
C30 C34 H34A 111.6
C33 C34 H34B 111.6
C30 C34 H34B 111.6
H34A C34 H34B 109.4
C38 C35 C21 114.5(6)
C38 C35 C33 112.0(6)
C21 C35 C33 104.8(6)
C38 C35 H35 108.4
C21 C35 H35 108.4
C33 C35 H35 108.4
C22 C36 H36A 109.5
C22 C36 H36B 109.5
H36A C36 H36B 109.5
C22 C36 H36C 109.5
H36A C36 H36C 109.5
H36B C36 H36C 109.5
C31 C37 H37A 120.0
C31 C37 H37B 120.0
H37A C37 H37B 120.0
O11 C38 O10 123.4(7)
O11 C38 C35 124.7(7)
O10 C38 C35 111.9(6)

loop_
_geom_bond_atom_site_label_1
_geom_bond_atom_site_label_2
_geom_bond_distance
O1 C4 1.368(9)
O1 C1 1.503(9)
O2 C4 1.198(10)
O3 C5 1.434(10)
O3 H3 0.8400
O4 C19 1.309(9)
O4 H4 0.8400
O5 C19 1.224(10)
O6 H6WA 0.82(2)
O6 H6WB 0.82(2)
O7 C23 1.353(9)
O7 C20 1.509(9)
O8 C23 1.216(9)
O9 C24 1.432(10)
O9 H9 0.8400
O10 C38 1.328(9)
O10 H10 0.8400
O11 C38 1.221(9)
O12 H12B 0.83(2)
O12 H12A 0.83(2)
C1 C7 1.514(11)
C1 C8 1.523(11)
C1 C2 1.526(11)
C2 C3 1.520(10)
C2 C16 1.527(10)
C2 H2 1.0000
C3 C4 1.508(11)
C3 C17 1.520(11)
C3 C5 1.569(10)
C5 C6 1.518(12)
C5 H5 1.0000
C6 C7 1.473(12)
C6 H6A 0.9900
C6 H6B 0.9900
C7 H7A 0.9900
C7 H7B 0.9900
C8 C9 1.521(12)
C8 C14 1.576(10)
C8 H8 1.0000
C9 C10 1.555(12)
C9 H9A 0.9900
C9 H9B 0.9900
C10 C11 1.542(13)
C10 H10A 0.9900
C10 H10B 0.9900
C11 C12 1.528(11)
C11 C15 1.540(11)
C11 H11 1.0000
C12 C18 1.300(12)
C12 C13 1.504(11)
C13 C14 1.530(11)
C13 H13A 0.9900
C13 H13B 0.9900
C14 C15 1.546(10)
C14 C16 1.558(10)
C15 H15A 0.9900
C15 H15B 0.9900
C16 C19 1.509(10)
C16 H16 1.0000
C17 H17A 0.9800
C17 H17B 0.9800
C17 H17C 0.9800
C18 H18A 0.9500
C18 H18B 0.9500
C20 C27 1.511(10)
C20 C26 1.523(11)
C20 C21 1.526(10)
C21 C22 1.521(10)
C21 C35 1.555(10)
C21 H21 1.0000
C22 C36 1.519(11)
C22 C23 1.538(11)
C22 C24 1.560(11)
C24 C25 1.497(13)
C24 H24 1.0000
C25 C26 1.476(13)
C25 H25A 0.9900
C25 H25B 0.9900
C26 H26A 0.9900
C26 H26B 0.9900
C27 C28 1.521(11)
C27 C33 1.567(10)
C27 H27 1.0000
C28 C29 1.515(11)
C28 H28A 0.9900
C28 H28B 0.9900
C29 C30 1.576(11)
C29 H29A 0.9900
C29 H29B 0.9900
C30 C31 1.514(11)
C30 C34 1.566(10)
C30 H30 1.0000
C31 C37 1.308(12)
C31 C32 1.536(10)
C32 C33 1.521(11)
C32 H32A 0.9900
C32 H32B 0.9900
C33 C34 1.520(10)
C33 C35 1.560(9)
C34 H34A 0.9900
C34 H34B 0.9900
C35 C38 1.496(10)
C35 H35 1.0000
C36 H36A 0.9800
C36 H36B 0.9800
C36 H36C 0.9800
C37 H37A 0.9500
C37 H37B 0.9500

loop_
_geom_hbond_atom_site_label_D
_geom_hbond_atom_site_label_H
_geom_hbond_atom_site_label_A
_geom_hbond_site_symmetry_A
_geom_hbond_distance_DH
_geom_hbond_distance_HA
_geom_hbond_distance_DA
_geom_hbond_angle_DHA
O3 H3 O11 2_656 0.84 2.01 2.825(8) 163(4)
O4 H4 O6 1_556 0.84 1.83 2.634(8) 158(6)
O6 H6WA O8 1_454 0.82(5) 2.15(6) 2.939(9) 161(6)
O6 H6WB O4 1_554 0.82(5) 1.93(13) 2.634(9) 143(6)
O10 H10 O12 . 0.83(7) 1.81(6) 2.625(8) 163(4)
O12 H12A O2 . 0.82(9) 2.16(11) 2.925(10) 154(10)
O12 H12B O9 1_554 0.82(9) 1.91(6) 2.727(10) 167(2)
C11 H11 O8 . 1.00 2.54 3.531(10) 173(7)
C30 H30 O2 1_655 1.00 2.46 3.442(9) 166(7)

loop_
_geom_torsion_atom_site_label_1
_geom_torsion_atom_site_label_2
_geom_torsion_atom_site_label_3
_geom_torsion_atom_site_label_4
_geom_torsion
C4 O1 C1 C7 -87.7(7)
C4 O1 C1 C8 141.1(6)
C4 O1 C1 C2 29.1(7)
O1 C1 C2 C3 -42.7(7)
C7 C1 C2 C3 72.0(7)
C8 C1 C2 C3 -156.3(6)
O1 C1 C2 C16 76.5(6)
C7 C1 C2 C16 -168.8(6)
C8 C1 C2 C16 -37.1(7)
C1 C2 C3 C4 40.9(7)
C16 C2 C3 C4 -69.3(7)
C1 C2 C3 C17 164.6(7)
C16 C2 C3 C17 54.3(9)
C1 C2 C3 C5 -69.2(7)
C16 C2 C3 C5 -179.4(6)
C1 O1 C4 O2 179.9(7)
C1 O1 C4 C3 -3.0(8)
C2 C3 C4 O2 152.2(8)
C17 C3 C4 O2 25.5(11)
C5 C3 C4 O2 -94.7(10)
C2 C3 C4 O1 -24.5(7)
C17 C3 C4 O1 -151.3(6)
C5 C3 C4 O1 88.5(7)
C4 C3 C5 O3 -176.7(6)
C2 C3 C5 O3 -69.2(8)
C17 C3 C5 O3 61.3(8)
C4 C3 C5 C6 -52.0(9)
C2 C3 C5 C6 55.5(9)
C17 C3 C5 C6 -174.1(7)
O3 C5 C6 C7 84.0(9)
C3 C5 C6 C7 -38.2(10)
C5 C6 C7 C1 38.8(10)
O1 C1 C7 C6 52.0(9)
C8 C1 C7 C6 177.3(7)
C2 C1 C7 C6 -57.9(9)
O1 C1 C8 C9 43.9(9)
C7 C1 C8 C9 -81.1(10)
C2 C1 C8 C9 151.9(7)
O1 C1 C8 C14 -82.2(7)
C7 C1 C8 C14 152.7(7)
C2 C1 C8 C14 25.7(8)
C1 C8 C9 C10 -168.4(7)
C14 C8 C9 C10 -47.2(10)
C8 C9 C10 C11 38.4(11)
C9 C10 C11 C12 -89.9(9)
C9 C10 C11 C15 22.8(10)
C15 C11 C12 C18 155.2(9)
C10 C11 C12 C18 -86.7(11)
C15 C11 C12 C13 -22.0(8)
C10 C11 C12 C13 96.1(8)
C18 C12 C13 C14 173.7(9)
C11 C12 C13 C14 -9.2(8)
C12 C13 C14 C15 36.5(7)
C12 C13 C14 C16 161.9(6)
C12 C13 C14 C8 -78.3(7)
C9 C8 C14 C13 102.4(8)
C1 C8 C14 C13 -131.0(7)
C9 C8 C14 C15 -6.5(9)
C1 C8 C14 C15 120.0(7)
C9 C8 C14 C16 -131.2(7)
C1 C8 C14 C16 -4.7(8)
C12 C11 C15 C14 44.0(7)
C10 C11 C15 C14 -75.2(8)
C13 C14 C15 C11 -49.9(7)
C16 C14 C15 C11 -176.2(6)
C8 C14 C15 C11 64.8(7)
C3 C2 C16 C19 -92.6(8)
C1 C2 C16 C19 158.9(6)
C3 C2 C16 C14 141.8(6)
C1 C2 C16 C14 33.4(7)
C13 C14 C16 C19 -24.3(9)
C15 C14 C16 C19 93.2(8)
C8 C14 C16 C19 -145.9(6)
C13 C14 C16 C2 103.7(7)
C15 C14 C16 C2 -138.8(7)
C8 C14 C16 C2 -17.8(8)
C2 C16 C19 O5 -29.1(10)
C14 C16 C19 O5 93.1(9)
C2 C16 C19 O4 152.4(6)
C14 C16 C19 O4 -85.5(8)
C23 O7 C20 C27 139.9(6)
C23 O7 C20 C26 -89.5(7)
C23 O7 C20 C21 27.4(7)
O7 C20 C21 C22 -42.2(6)
C27 C20 C21 C22 -156.4(6)
C26 C20 C21 C22 71.2(8)
O7 C20 C21 C35 77.2(6)
C27 C20 C21 C35 -36.9(7)
C26 C20 C21 C35 -169.4(6)
C20 C21 C22 C36 162.4(7)
C35 C21 C22 C36 52.2(9)
C20 C21 C22 C23 40.4(7)
C35 C21 C22 C23 -69.8(7)
C20 C21 C22 C24 -68.4(7)
C35 C21 C22 C24 -178.6(6)
C20 O7 C23 O8 179.3(7)
C20 O7 C23 C22 -1.4(8)
C36 C22 C23 O8 28.5(11)
C21 C22 C23 O8 154.1(8)
C24 C22 C23 O8 -93.8(9)
C36 C22 C23 O7 -150.7(6)
C21 C22 C23 O7 -25.1(7)
C24 C22 C23 O7 87.0(7)
C36 C22 C24 O9 57.8(9)
C21 C22 C24 O9 -74.4(8)
C23 C22 C24 O9 -179.7(6)
C36 C22 C24 C25 -175.5(8)
C21 C22 C24 C25 52.3(9)
C23 C22 C24 C25 -53.0(9)
O9 C24 C25 C26 90.8(10)
C22 C24 C25 C26 -33.3(12)
C24 C25 C26 C20 33.1(12)
O7 C20 C26 C25 56.0(9)
C27 C20 C26 C25 -179.5(7)
C21 C20 C26 C25 -53.8(10)
O7 C20 C27 C28 42.7(8)
C26 C20 C27 C28 -80.8(9)
C21 C20 C27 C28 151.3(6)
O7 C20 C27 C33 -84.2(7)
C26 C20 C27 C33 152.3(7)
C21 C20 C27 C33 24.5(8)
C20 C27 C28 C29 -171.7(7)
C33 C27 C28 C29 -48.7(9)
C27 C28 C29 C30 38.6(10)
C28 C29 C30 C31 -87.4(8)
C28 C29 C30 C34 22.4(9)
C34 C30 C31 C37 161.8(9)
C29 C30 C31 C37 -83.8(11)
C34 C30 C31 C32 -16.8(8)
C29 C30 C31 C32 97.5(7)
C37 C31 C32 C33 167.8(9)
C30 C31 C32 C33 -13.5(8)
C31 C32 C33 C34 39.4(7)
C31 C32 C33 C35 164.5(6)
C31 C32 C33 C27 -76.3(7)
C20 C27 C33 C34 122.1(6)
C28 C27 C33 C34 -6.1(8)
C20 C27 C33 C32 -127.3(6)
C28 C27 C33 C32 104.4(7)
C20 C27 C33 C35 -2.2(8)
C28 C27 C33 C35 -130.4(7)
C32 C33 C34 C30 -50.6(7)
C35 C33 C34 C30 -176.1(6)
C27 C33 C34 C30 65.1(7)
C31 C30 C34 C33 40.9(7)
C29 C30 C34 C33 -75.1(7)
C22 C21 C35 C38 -92.9(8)
C20 C21 C35 C38 157.7(6)
C22 C21 C35 C33 144.0(6)
C20 C21 C35 C33 34.6(7)
C34 C33 C35 C38 94.3(8)
C32 C33 C35 C38 -23.7(9)
C27 C33 C35 C38 -144.9(6)
C34 C33 C35 C21 -141.0(7)
C32 C33 C35 C21 101.1(7)
C27 C33 C35 C21 -20.2(8)
C21 C35 C38 O11 -27.7(10)
C33 C35 C38 O11 91.4(9)
C21 C35 C38 O10 153.4(6)
C33 C35 C38 O10 -87.4(8)

loop_
_cod_related_entry_id
_cod_related_entry_database
_cod_related_entry_code
1 ChemSpider 30655401
